data_7130215
loop_
_publ_author_name
'Serrato, Melinda'
'Mohand, Melaimi'
'Bertrand, Guy'

_publ_section_title
;
 Cyclic (amino)(barrelene)carbenes: An original family of CAACs through a
 Novel Synthetic Pathway
;
_journal_name_full 'Chemical Communications'
_journal_paper_doi 10.1039/D2CC02565E
_journal_year 2022
_chemical_formula_moiety 'C30 H31 N Se'
_chemical_formula_sum 'C30 H31 N Se'
_chemical_formula_weight 484.52
_space_group_crystal_system orthorhombic
_space_group_IT_number 19
_space_group_name_Hall 'P 2ac 2ab'
_space_group_name_H-M_alt 'P 21 21 21'
_atom_sites_solution_hydrogens geom
_audit_creation_date 2022-05-04
_audit_creation_method
;
Olex2 1.5
(compiled 2022.04.07 svn.rca3783a0 for OlexSys, GUI svn.r6498)
;
_audit_update_record
;
2022-05-05 deposited with the CCDC.	2022-06-09 downloaded from the CCDC.
;
_cell_angle_alpha 90
_cell_angle_beta 90
_cell_angle_gamma 90
_cell_formula_units_Z 4
_cell_length_a 9.8164(7)
_cell_length_b 10.6281(8)
_cell_length_c 21.1616(15)
_cell_measurement_reflns_used 9623
_cell_measurement_temperature 100.00
_cell_measurement_theta_max 25.441
_cell_measurement_theta_min 2.287
_cell_volume 2207.8(3)
_computing_cell_refinement 'SAINT V8.40B (?, 2016)'
_computing_data_reduction 'SAINT V8.40B (?, 2016)'
_computing_molecular_graphics 'Olex2 1.5 (Dolomanov et al., 2009)'
_computing_publication_material 'Olex2 1.5 (Dolomanov et al., 2009)'
_computing_structure_refinement 'XL  (Sheldrick, 2008)'
_computing_structure_solution 'SHELXT 2018/2 (Sheldrick, 2018)'
_diffrn_ambient_temperature 100.00
_diffrn_detector 'Bruker APEX2 area detector'
_diffrn_detector_area_resol_mean 7.9
_diffrn_detector_type 'CCD area detector'
_diffrn_measured_fraction_theta_full 1.000
_diffrn_measured_fraction_theta_max 0.999
_diffrn_measurement_device 'three-circle diffractometer'
_diffrn_measurement_device_type 'Bruker APEX-II CCD'
_diffrn_measurement_method '\f and \w scans'
_diffrn_radiation_monochromator 'mirror optics'
_diffrn_radiation_probe x-ray
_diffrn_radiation_type MoK\a
_diffrn_radiation_wavelength 0.71073
_diffrn_reflns_av_R_equivalents 0.0545
_diffrn_reflns_av_unetI/netI 0.0335
_diffrn_reflns_Laue_measured_fraction_full 1.000
_diffrn_reflns_Laue_measured_fraction_max 0.999
_diffrn_reflns_limit_h_max 11
_diffrn_reflns_limit_h_min -11
_diffrn_reflns_limit_k_max 12
_diffrn_reflns_limit_k_min -12
_diffrn_reflns_limit_l_max 25
_diffrn_reflns_limit_l_min -18
_diffrn_reflns_number 24772
_diffrn_reflns_point_group_measured_fraction_full 0.998
_diffrn_reflns_point_group_measured_fraction_max 0.996
_diffrn_reflns_theta_full 25.242
_diffrn_reflns_theta_max 25.481
_diffrn_reflns_theta_min 1.925
_diffrn_source 'microfocus sealed X-ray tube'
_diffrn_source_current 50.0
_diffrn_source_power 2.5
_diffrn_source_type 'Incoatec I\ms'
_diffrn_source_voltage 50.0
_diffrn_standards_number 0
_exptl_absorpt_coefficient_mu 1.720
_exptl_absorpt_correction_T_max 0.6875
_exptl_absorpt_correction_T_min 0.6293
_exptl_absorpt_correction_type multi-scan
_exptl_absorpt_process_details
;
SADABS-2016/2 (Bruker,2016/2) was used for absorption correction.
wR2(int) was 0.1023 before and 0.0819 after correction.
The Ratio of minimum to maximum transmission is 0.9153.
The \l/2 correction factor is Not present.
;
_exptl_crystal_colour yellow
_exptl_crystal_colour_primary yellow
_exptl_crystal_density_diffrn 1.458
_exptl_crystal_description block
_exptl_crystal_F_000 1008
_exptl_crystal_size_max 0.21
_exptl_crystal_size_mid 0.2
_exptl_crystal_size_min 0.15
_refine_diff_density_max 0.306
_refine_diff_density_min -0.215
_refine_diff_density_rms 0.049
_refine_ls_abs_structure_details
;
 Refined as an inversion twin.
;
_refine_ls_abs_structure_Flack 0.055(9)
_refine_ls_extinction_method none
_refine_ls_goodness_of_fit_ref 1.047
_refine_ls_hydrogen_treatment constr
_refine_ls_matrix_type full
_refine_ls_number_parameters 292
_refine_ls_number_reflns 4077
_refine_ls_number_restraints 0
_refine_ls_restrained_S_all 1.047
_refine_ls_R_factor_all 0.0231
_refine_ls_R_factor_gt 0.0223
_refine_ls_shift/su_max 0.002
_refine_ls_shift/su_mean 0.000
_refine_ls_structure_factor_coef Fsqd
_refine_ls_weighting_details 'w=1/[\s^2^(Fo^2^)+(0.0298P)^2^+0.4777P] where P=(Fo^2^+2Fc^2^)/3'
_refine_ls_weighting_scheme calc
_refine_ls_wR_factor_gt 0.0586
_refine_ls_wR_factor_ref 0.0589
_reflns_Friedel_coverage 0.743
_reflns_Friedel_fraction_full 0.995
_reflns_Friedel_fraction_max 0.992
_reflns_number_gt 3965
_reflns_number_total 4077
_reflns_threshold_expression 'I > 2\s(I)'
_cod_data_source_file d2cc02565e2.cif
_cod_data_source_block gb_ms_adse_a
_cod_database_code 7130215
_shelx_shelxl_version_number 2018/3
_shelx_space_group_comment
;
The symmetry employed for this shelxl refinement is uniquely defined
by the following loop, which should always be used as a source of
symmetry information in preference to the above space-group names.
They are only intended as comments.
;
_shelx_estimated_absorpt_t_max 0.782
_shelx_estimated_absorpt_t_min 0.714
_olex2_refinement_description
;
1. Twinned data refinement
 Scales: 0.945(9)
 0.055(9)
2. Fixed Uiso
 At 1.2 times of:
  All C(H) groups, All C(H,H) groups
 At 1.5 times of:
  All C(H,H,H) groups
3.a Ternary CH refined with riding coordinates:
 C28(H28), C25(H25), C17(H17), C23(H23)
3.b Secondary CH2 refined with riding coordinates:
 C26(H26A,H26B), C27(H27A,H27B), C22(H22A,H22B), C29(H29A,H29B), C24(H24A,
 H24B), C30(H30A,H30B)
3.c Aromatic/amide H refined with riding coordinates:
 C15(H15), C14(H14), C12(H12), C13(H13), C8(H8), C18(H18), C9(H9), C6(H6),
 C7(H7)
3.d Idealised Me refined as rotating group:
 C19(H19A,H19B,H19C), C20(H20A,H20B,H20C)
;
_olex2_submission_special_instructions 'No special instructions were received'

loop_
_space_group_symop_operation_xyz
'x, y, z'
'-x+1/2, -y, z+1/2'
'-x, y+1/2, -z+1/2'
'x+1/2, -y+1/2, -z'

loop_
_atom_site_label
_atom_site_type_symbol
_atom_site_fract_x
_atom_site_fract_y
_atom_site_fract_z
_atom_site_U_iso_or_equiv
_atom_site_adp_type
_atom_site_occupancy
_atom_site_site_symmetry_order
_atom_site_calc_flag
_atom_site_refinement_flags_posn
_atom_site_refinement_flags_adp
_atom_site_refinement_flags_occupancy
_atom_site_disorder_assembly
_atom_site_disorder_group
Se01 Se 0.11184(2) 0.50990(2) 0.63396(2) 0.01453(9) Uani 1 1 d . . . . .
N002 N 0.2816(2) 0.4630(2) 0.74333(10) 0.0101(5) Uani 1 1 d . . . . .
C19 C 0.4977(3) 0.4782(3) 0.81377(12) 0.0142(6) Uani 1 1 d . . . . .
H19A H 0.479710 0.568714 0.811037 0.021 Uiso 1 1 calc R U . . .
H19B H 0.595668 0.462934 0.809242 0.021 Uiso 1 1 calc R U . . .
H19C H 0.466851 0.446569 0.854857 0.021 Uiso 1 1 calc R U . . .
C15 C 0.5821(3) 0.2136(3) 0.54719(12) 0.0129(6) Uani 1 1 d . . . . .
H15 H 0.674008 0.200368 0.534874 0.015 Uiso 1 1 calc R U . . .
C2 C 0.4210(3) 0.4100(2) 0.76102(12) 0.0113(6) Uani 1 1 d . . . . .
C14 C 0.4809(3) 0.1308(3) 0.52712(12) 0.0138(6) Uani 1 1 d . . . . .
H14 H 0.503847 0.060867 0.501275 0.017 Uiso 1 1 calc R U . . .
C12 C 0.3119(3) 0.2540(3) 0.58269(12) 0.0136(6) Uani 1 1 d . . . . .
H12 H 0.219717 0.267524 0.594491 0.016 Uiso 1 1 calc R U . . .
C20 C 0.4072(3) 0.2682(3) 0.77428(13) 0.0144(6) Uani 1 1 d . . . . .
H20A H 0.353777 0.255582 0.812868 0.022 Uiso 1 1 calc R U . . .
H20B H 0.497974 0.231345 0.779752 0.022 Uiso 1 1 calc R U . . .
H20C H 0.361188 0.227466 0.738653 0.022 Uiso 1 1 calc R U . . .
C21 C 0.1667(3) 0.4791(3) 0.79185(11) 0.0114(5) Uani 1 1 d . . . . .
C13 C 0.3472(3) 0.1506(3) 0.54487(12) 0.0134(6) Uani 1 1 d . . . . .
H13 H 0.278460 0.093666 0.531343 0.016 Uiso 1 1 calc R U . . .
C1 C 0.2642(3) 0.4738(2) 0.68049(12) 0.0110(5) Uani 1 1 d . . . . .
C3 C 0.4970(3) 0.4249(2) 0.69978(12) 0.0111(6) Uani 1 1 d . . . . .
C11 C 0.4116(3) 0.3354(2) 0.60253(12) 0.0113(6) Uani 1 1 d . . . . .
C16 C 0.5489(3) 0.3143(3) 0.58473(12) 0.0134(6) Uani 1 1 d . . . . .
C26 C 0.0566(3) 0.3801(3) 0.77932(14) 0.0143(6) Uani 1 1 d . . . . .
H26A H 0.094991 0.294905 0.785650 0.017 Uiso 1 1 calc R U . . .
H26B H 0.025097 0.386671 0.734998 0.017 Uiso 1 1 calc R U . . .
C4 C 0.3984(3) 0.4511(2) 0.64630(12) 0.0115(5) Uani 1 1 d . . . . .
C27 C 0.2157(3) 0.4636(3) 0.86072(12) 0.0152(6) Uani 1 1 d . . . . .
H27A H 0.285423 0.528081 0.870315 0.018 Uiso 1 1 calc R U . . .
H27B H 0.257828 0.379648 0.866117 0.018 Uiso 1 1 calc R U . . .
C22 C 0.1104(3) 0.6140(2) 0.78677(12) 0.0122(5) Uani 1 1 d . . . . .
H22A H 0.182823 0.675253 0.797423 0.015 Uiso 1 1 calc R U . . .
H22B H 0.080058 0.630535 0.742927 0.015 Uiso 1 1 calc R U . . .
C29 C 0.0371(3) 0.6104(3) 0.90054(13) 0.0140(6) Uani 1 1 d . . . . .
H29A H 0.108010 0.673063 0.911376 0.017 Uiso 1 1 calc R U . . .
H29B H -0.040481 0.621620 0.929884 0.017 Uiso 1 1 calc R U . . .
C8 C 0.6065(4) 0.7395(3) 0.53975(12) 0.0221(7) Uani 1 1 d . . . . .
H8 H 0.656404 0.801244 0.517010 0.027 Uiso 1 1 calc R U . . .
C18 C 0.6255(3) 0.4059(2) 0.68401(13) 0.0137(6) Uani 1 1 d . . . . .
H18 H 0.696329 0.390830 0.713658 0.016 Uiso 1 1 calc R U . . .
C9 C 0.6685(3) 0.6268(3) 0.55715(13) 0.0198(7) Uani 1 1 d . . . . .
H9 H 0.760563 0.610861 0.545894 0.024 Uiso 1 1 calc R U . . .
C6 C 0.3977(3) 0.6734(2) 0.59021(12) 0.0159(6) Uani 1 1 d . . . . .
H6 H 0.305898 0.690385 0.601609 0.019 Uiso 1 1 calc R U . . .
C28 C 0.0947(3) 0.4776(3) 0.90687(12) 0.0162(6) Uani 1 1 d . . . . .
H28 H 0.127880 0.464779 0.951085 0.019 Uiso 1 1 calc R U . . .
C25 C -0.0643(3) 0.3999(3) 0.82428(14) 0.0162(6) Uani 1 1 d . . . . .
H25 H -0.137466 0.337469 0.814455 0.019 Uiso 1 1 calc R U . . .
C24 C -0.1201(3) 0.5336(3) 0.81603(13) 0.0160(6) Uani 1 1 d . . . . .
H24A H -0.150002 0.545915 0.771783 0.019 Uiso 1 1 calc R U . . .
H24B H -0.199934 0.545791 0.843929 0.019 Uiso 1 1 calc R U . . .
C7 C 0.4724(3) 0.7609(3) 0.55570(13) 0.0213(7) Uani 1 1 d . . . . .
H7 H 0.430075 0.837100 0.542853 0.026 Uiso 1 1 calc R U . . .
C17 C 0.6472(3) 0.4110(3) 0.61251(13) 0.0145(6) Uani 1 1 d . . . . .
H17 H 0.744037 0.395553 0.600019 0.017 Uiso 1 1 calc R U . . .
C10 C 0.5950(3) 0.5382(3) 0.59096(12) 0.0155(6) Uani 1 1 d . . . . .
C23 C -0.0102(3) 0.6298(3) 0.83243(13) 0.0136(6) Uani 1 1 d . . . . .
H23 H -0.048528 0.716512 0.827872 0.016 Uiso 1 1 calc R U . . .
C5 C 0.4586(3) 0.5617(3) 0.60766(12) 0.0137(6) Uani 1 1 d . . . . .
C30 C -0.0159(3) 0.3819(3) 0.89253(14) 0.0199(7) Uani 1 1 d . . . . .
H30A H -0.093266 0.393361 0.921981 0.024 Uiso 1 1 calc R U . . .
H30B H 0.020243 0.295613 0.898132 0.024 Uiso 1 1 calc R U . . .

loop_
_atom_site_aniso_label
_atom_site_aniso_U_11
_atom_site_aniso_U_22
_atom_site_aniso_U_33
_atom_site_aniso_U_23
_atom_site_aniso_U_13
_atom_site_aniso_U_12
Se01 0.01380(15) 0.01916(14) 0.01063(14) -0.00001(11) -0.00267(10) 0.00385(12)
N002 0.0089(10) 0.0118(11) 0.0097(10) 0.0000(9) 0.0010(9) 0.0007(9)
C19 0.0137(12) 0.0185(14) 0.0104(12) -0.0007(11) -0.0017(10) -0.0001(12)
C15 0.0141(15) 0.0149(13) 0.0095(13) 0.0021(11) 0.0025(11) 0.0023(11)
C2 0.0103(14) 0.0123(13) 0.0115(13) 0.0006(10) 0.0006(10) 0.0015(10)
C14 0.0223(15) 0.0102(13) 0.0089(13) 0.0009(11) -0.0004(11) 0.0014(12)
C12 0.0142(15) 0.0158(14) 0.0108(13) 0.0022(11) 0.0016(11) 0.0000(12)
C20 0.0157(15) 0.0141(13) 0.0136(13) 0.0016(11) 0.0014(11) 0.0023(12)
C21 0.0115(12) 0.0138(14) 0.0089(11) -0.0012(10) 0.0028(10) 0.0032(11)
C13 0.0163(15) 0.0135(13) 0.0105(13) 0.0008(11) -0.0022(11) -0.0038(11)
C1 0.0131(12) 0.0084(13) 0.0115(12) -0.0003(10) 0.0009(10) -0.0008(11)
C3 0.0159(14) 0.0090(13) 0.0084(13) -0.0003(10) -0.0014(11) -0.0003(11)
C11 0.0154(15) 0.0112(13) 0.0074(12) 0.0035(10) 0.0005(11) 0.0008(11)
C16 0.0147(14) 0.0163(14) 0.0093(13) 0.0037(11) 0.0005(11) -0.0024(12)
C26 0.0173(14) 0.0113(13) 0.0143(14) -0.0025(11) 0.0019(12) -0.0002(12)
C4 0.0116(13) 0.0122(12) 0.0108(12) 0.0002(10) -0.0019(11) -0.0002(11)
C27 0.0161(13) 0.0193(14) 0.0101(12) -0.0006(11) 0.0012(11) 0.0055(11)
C22 0.0135(13) 0.0106(12) 0.0124(13) 0.0002(10) 0.0022(13) -0.0010(13)
C29 0.0134(14) 0.0160(14) 0.0127(14) -0.0049(11) 0.0024(12) 0.0007(12)
C8 0.0389(19) 0.0183(14) 0.0092(13) -0.0002(11) -0.0007(15) -0.0161(16)
C18 0.0133(14) 0.0160(13) 0.0117(13) -0.0031(10) -0.0021(12) -0.0014(12)
C9 0.0259(16) 0.0225(16) 0.0110(13) -0.0067(12) 0.0050(12) -0.0094(14)
C6 0.0237(16) 0.0140(13) 0.0101(13) -0.0034(10) -0.0008(13) -0.0029(13)
C28 0.0187(14) 0.0208(14) 0.0089(12) 0.0013(11) 0.0017(10) 0.0054(13)
C25 0.0131(14) 0.0190(15) 0.0164(15) -0.0049(12) 0.0045(12) -0.0059(12)
C24 0.0111(12) 0.0227(14) 0.0142(13) -0.0043(11) 0.0002(11) 0.0003(13)
C7 0.040(2) 0.0136(14) 0.0098(14) -0.0013(11) -0.0054(13) -0.0035(14)
C17 0.0114(14) 0.0186(15) 0.0135(14) -0.0026(11) 0.0027(11) -0.0020(11)
C10 0.0195(15) 0.0184(14) 0.0086(12) -0.0049(11) 0.0010(11) -0.0064(12)
C23 0.0134(14) 0.0136(14) 0.0137(14) -0.0018(11) 0.0009(11) 0.0033(12)
C5 0.0203(14) 0.0133(13) 0.0075(12) -0.0042(10) 0.0005(11) -0.0036(12)
C30 0.0251(17) 0.0159(15) 0.0188(15) 0.0016(12) 0.0096(13) -0.0006(13)

loop_
_atom_type_symbol
_atom_type_description
_atom_type_scat_dispersion_real
_atom_type_scat_dispersion_imag
_atom_type_scat_source
C C 0.0033 0.0016 'International Tables Vol C Tables 4.2.6.8 and 6.1.1.4'
H H 0.0000 0.0000 'International Tables Vol C Tables 4.2.6.8 and 6.1.1.4'
N N 0.0061 0.0033 'International Tables Vol C Tables 4.2.6.8 and 6.1.1.4'
Se Se -0.0929 2.2259 'International Tables Vol C Tables 4.2.6.8 and 6.1.1.4'

loop_
_geom_angle_atom_site_label_1
_geom_angle_atom_site_label_2
_geom_angle_atom_site_label_3
_geom_angle
_geom_angle_site_symmetry_1
_geom_angle_site_symmetry_3
_geom_angle_publ_flag
C2 N002 C21 122.40(19) . . ?
C1 N002 C2 112.8(2) . . ?
C1 N002 C21 123.9(2) . . ?
H19A C19 H19B 109.5 . . ?
H19A C19 H19C 109.5 . . ?
H19B C19 H19C 109.5 . . ?
C2 C19 H19A 109.5 . . ?
C2 C19 H19B 109.5 . . ?
C2 C19 H19C 109.5 . . ?
C14 C15 H15 120.0 . . ?
C16 C15 H15 120.0 . . ?
C16 C15 C14 120.0(3) . . ?
N002 C2 C19 116.5(2) . . ?
N002 C2 C20 109.1(2) . . ?
C19 C2 C20 112.0(2) . . ?
C3 C2 N002 101.2(2) . . ?
C3 C2 C19 109.6(2) . . ?
C3 C2 C20 107.7(2) . . ?
C15 C14 H14 120.1 . . ?
C13 C14 C15 119.9(2) . . ?
C13 C14 H14 120.1 . . ?
C13 C12 H12 120.2 . . ?
C11 C12 H12 120.2 . . ?
C11 C12 C13 119.6(3) . . ?
C2 C20 H20A 109.5 . . ?
C2 C20 H20B 109.5 . . ?
C2 C20 H20C 109.5 . . ?
H20A C20 H20B 109.5 . . ?
H20A C20 H20C 109.5 . . ?
H20B C20 H20C 109.5 . . ?
N002 C21 C27 113.0(2) . . ?
N002 C21 C22 108.7(2) . . ?
C26 C21 N002 109.1(2) . . ?
C26 C21 C27 108.1(2) . . ?
C26 C21 C22 112.0(2) . . ?
C22 C21 C27 106.1(2) . . ?
C14 C13 C12 120.6(3) . . ?
C14 C13 H13 119.7 . . ?
C12 C13 H13 119.7 . . ?
N002 C1 Se01 130.77(19) . . ?
N002 C1 C4 110.3(2) . . ?
C4 C1 Se01 118.98(18) . . ?
C2 C3 C4 110.3(2) . . ?
C18 C3 C2 132.5(3) . . ?
C18 C3 C4 116.7(2) . . ?
C12 C11 C16 119.8(2) . . ?
C12 C11 C4 128.8(2) . . ?
C16 C11 C4 111.4(2) . . ?
C15 C16 C11 120.2(3) . . ?
C15 C16 C17 126.7(3) . . ?
C11 C16 C17 113.1(2) . . ?
C21 C26 H26A 109.6 . . ?
C21 C26 H26B 109.6 . . ?
C21 C26 C25 110.1(2) . . ?
H26A C26 H26B 108.2 . . ?
C25 C26 H26A 109.6 . . ?
C25 C26 H26B 109.6 . . ?
C1 C4 C11 118.9(2) . . ?
C1 C4 C5 117.4(2) . . ?
C3 C4 C1 103.1(2) . . ?
C3 C4 C11 104.4(2) . . ?
C3 C4 C5 106.9(2) . . ?
C11 C4 C5 104.8(2) . . ?
C21 C27 H27A 109.6 . . ?
C21 C27 H27B 109.6 . . ?
C21 C27 C28 110.3(2) . . ?
H27A C27 H27B 108.1 . . ?
C28 C27 H27A 109.6 . . ?
C28 C27 H27B 109.6 . . ?
C21 C22 H22A 109.8 . . ?
C21 C22 H22B 109.8 . . ?
H22A C22 H22B 108.2 . . ?
C23 C22 C21 109.5(2) . . ?
C23 C22 H22A 109.8 . . ?
C23 C22 H22B 109.8 . . ?
H29A C29 H29B 108.3 . . ?
C28 C29 H29A 110.0 . . ?
C28 C29 H29B 110.0 . . ?
C28 C29 C23 108.7(2) . . ?
C23 C29 H29A 110.0 . . ?
C23 C29 H29B 110.0 . . ?
C9 C8 H8 120.2 . . ?
C7 C8 H8 120.2 . . ?
C7 C8 C9 119.7(3) . . ?
C3 C18 H18 123.9 . . ?
C3 C18 C17 112.2(2) . . ?
C17 C18 H18 123.9 . . ?
C8 C9 H9 120.2 . . ?
C10 C9 C8 119.6(3) . . ?
C10 C9 H9 120.2 . . ?
C7 C6 H6 120.4 . . ?
C5 C6 H6 120.4 . . ?
C5 C6 C7 119.1(3) . . ?
C27 C28 H28 109.2 . . ?
C29 C28 C27 108.6(2) . . ?
C29 C28 H28 109.2 . . ?
C30 C28 C27 111.0(2) . . ?
C30 C28 C29 109.7(2) . . ?
C30 C28 H28 109.2 . . ?
C26 C25 H25 109.6 . . ?
C24 C25 C26 109.4(2) . . ?
C24 C25 H25 109.6 . . ?
C24 C25 C30 109.5(2) . . ?
C30 C25 C26 109.1(2) . . ?
C30 C25 H25 109.6 . . ?
C25 C24 H24A 109.7 . . ?
C25 C24 H24B 109.7 . . ?
H24A C24 H24B 108.2 . . ?
C23 C24 C25 110.0(2) . . ?
C23 C24 H24A 109.7 . . ?
C23 C24 H24B 109.7 . . ?
C8 C7 C6 121.5(3) . . ?
C8 C7 H7 119.3 . . ?
C6 C7 H7 119.3 . . ?
C16 C17 C18 105.6(2) . . ?
C16 C17 H17 112.8 . . ?
C18 C17 H17 112.8 . . ?
C10 C17 C16 105.7(2) . . ?
C10 C17 C18 106.4(2) . . ?
C10 C17 H17 112.8 . . ?
C9 C10 C17 125.9(3) . . ?
C9 C10 C5 120.3(3) . . ?
C5 C10 C17 113.9(2) . . ?
C22 C23 H23 109.2 . . ?
C29 C23 C22 110.1(2) . . ?
C29 C23 H23 109.2 . . ?
C24 C23 C22 109.2(2) . . ?
C24 C23 C29 109.8(2) . . ?
C24 C23 H23 109.2 . . ?
C6 C5 C4 129.0(3) . . ?
C6 C5 C10 119.9(3) . . ?
C10 C5 C4 111.1(2) . . ?
C28 C30 C25 109.0(2) . . ?
C28 C30 H30A 109.9 . . ?
C28 C30 H30B 109.9 . . ?
C25 C30 H30A 109.9 . . ?
C25 C30 H30B 109.9 . . ?
H30A C30 H30B 108.3 . . ?

loop_
_geom_bond_atom_site_label_1
_geom_bond_atom_site_label_2
_geom_bond_distance
_geom_bond_site_symmetry_2
_geom_bond_publ_flag
Se01 C1 1.831(3) . ?
N002 C2 1.526(3) . ?
N002 C21 1.535(3) . ?
N002 C1 1.346(3) . ?
C19 H19A 0.9800 . ?
C19 H19B 0.9800 . ?
C19 H19C 0.9800 . ?
C19 C2 1.529(4) . ?
C15 H15 0.9500 . ?
C15 C14 1.393(4) . ?
C15 C16 1.372(4) . ?
C2 C20 1.539(4) . ?
C2 C3 1.504(4) . ?
C14 H14 0.9500 . ?
C14 C13 1.382(4) . ?
C12 H12 0.9500 . ?
C12 C13 1.403(4) . ?
C12 C11 1.372(4) . ?
C20 H20A 0.9800 . ?
C20 H20B 0.9800 . ?
C20 H20C 0.9800 . ?
C21 C26 1.531(4) . ?
C21 C27 1.543(3) . ?
C21 C22 1.541(4) . ?
C13 H13 0.9500 . ?
C1 C4 1.522(4) . ?
C3 C4 1.515(4) . ?
C3 C18 1.320(4) . ?
C11 C16 1.417(4) . ?
C11 C4 1.545(4) . ?
C16 C17 1.528(4) . ?
C26 H26A 0.9900 . ?
C26 H26B 0.9900 . ?
C26 C25 1.535(4) . ?
C4 C5 1.549(4) . ?
C27 H27A 0.9900 . ?
C27 H27B 0.9900 . ?
C27 C28 1.544(3) . ?
C22 H22A 0.9900 . ?
C22 H22B 0.9900 . ?
C22 C23 1.537(4) . ?
C29 H29A 0.9900 . ?
C29 H29B 0.9900 . ?
C29 C28 1.527(4) . ?
C29 C23 1.528(4) . ?
C8 H8 0.9500 . ?
C8 C9 1.393(4) . ?
C8 C7 1.378(5) . ?
C18 H18 0.9500 . ?
C18 C17 1.529(4) . ?
C9 H9 0.9500 . ?
C9 C10 1.385(4) . ?
C6 H6 0.9500 . ?
C6 C7 1.392(4) . ?
C6 C5 1.380(4) . ?
C28 H28 1.0000 . ?
C28 C30 1.519(4) . ?
C25 H25 1.0000 . ?
C25 C24 1.532(4) . ?
C25 C30 1.533(4) . ?
C24 H24A 0.9900 . ?
C24 H24B 0.9900 . ?
C24 C23 1.526(4) . ?
C7 H7 0.9500 . ?
C17 H17 1.0000 . ?
C17 C10 1.516(4) . ?
C10 C5 1.408(4) . ?
C23 H23 1.0000 . ?
C30 H30A 0.9900 . ?
C30 H30B 0.9900 . ?

loop_
_geom_torsion_atom_site_label_1
_geom_torsion_atom_site_label_2
_geom_torsion_atom_site_label_3
_geom_torsion_atom_site_label_4
_geom_torsion
_geom_torsion_site_symmetry_1
_geom_torsion_site_symmetry_2
_geom_torsion_site_symmetry_3
_geom_torsion_site_symmetry_4
_geom_torsion_publ_flag
Se01 C1 C4 C3 179.97(17) . . . . ?
Se01 C1 C4 C11 -65.2(3) . . . . ?
Se01 C1 C4 C5 62.8(3) . . . . ?
N002 C2 C3 C4 -14.4(3) . . . . ?
N002 C2 C3 C18 174.2(3) . . . . ?
N002 C21 C26 C25 -176.1(2) . . . . ?
N002 C21 C27 C28 -178.6(2) . . . . ?
N002 C21 C22 C23 176.9(2) . . . . ?
N002 C1 C4 C3 0.2(3) . . . . ?
N002 C1 C4 C11 115.0(2) . . . . ?
N002 C1 C4 C5 -117.0(3) . . . . ?
C19 C2 C3 C4 -138.0(2) . . . . ?
C19 C2 C3 C18 50.7(4) . . . . ?
C15 C14 C13 C12 0.4(4) . . . . ?
C15 C16 C17 C18 -122.8(3) . . . . ?
C15 C16 C17 C10 124.7(3) . . . . ?
C2 N002 C21 C26 -108.0(2) . . . . ?
C2 N002 C21 C27 12.2(3) . . . . ?
C2 N002 C21 C22 129.7(2) . . . . ?
C2 N002 C1 Se01 170.34(19) . . . . ?
C2 N002 C1 C4 -9.9(3) . . . . ?
C2 C3 C4 C1 9.6(3) . . . . ?
C2 C3 C4 C11 -115.3(2) . . . . ?
C2 C3 C4 C5 134.0(2) . . . . ?
C2 C3 C18 C17 169.2(3) . . . . ?
C14 C15 C16 C11 -0.9(4) . . . . ?
C14 C15 C16 C17 177.8(3) . . . . ?
C12 C11 C16 C15 0.8(4) . . . . ?
C12 C11 C16 C17 -178.1(2) . . . . ?
C12 C11 C4 C1 9.0(4) . . . . ?
C12 C11 C4 C3 123.1(3) . . . . ?
C12 C11 C4 C5 -124.7(3) . . . . ?
C20 C2 C3 C4 100.0(2) . . . . ?
C20 C2 C3 C18 -71.3(4) . . . . ?
C21 N002 C2 C19 -56.4(3) . . . . ?
C21 N002 C2 C20 71.5(3) . . . . ?
C21 N002 C2 C3 -175.2(2) . . . . ?
C21 N002 C1 Se01 0.8(4) . . . . ?
C21 N002 C1 C4 -179.5(2) . . . . ?
C21 C26 C25 C24 57.2(3) . . . . ?
C21 C26 C25 C30 -62.6(3) . . . . ?
C21 C27 C28 C29 -62.7(3) . . . . ?
C21 C27 C28 C30 57.9(3) . . . . ?
C21 C22 C23 C29 62.0(3) . . . . ?
C21 C22 C23 C24 -58.6(3) . . . . ?
C13 C12 C11 C16 -0.1(4) . . . . ?
C13 C12 C11 C4 -177.1(2) . . . . ?
C1 N002 C2 C19 133.8(2) . . . . ?
C1 N002 C2 C20 -98.2(2) . . . . ?
C1 N002 C2 C3 15.1(3) . . . . ?
C1 N002 C21 C26 60.6(3) . . . . ?
C1 N002 C21 C27 -179.2(2) . . . . ?
C1 N002 C21 C22 -61.7(3) . . . . ?
C1 C4 C5 C6 -12.3(4) . . . . ?
C1 C4 C5 C10 166.5(2) . . . . ?
C3 C4 C5 C6 -127.5(3) . . . . ?
C3 C4 C5 C10 51.3(3) . . . . ?
C3 C18 C17 C16 -55.5(3) . . . . ?
C3 C18 C17 C10 56.5(3) . . . . ?
C11 C12 C13 C14 -0.5(4) . . . . ?
C11 C16 C17 C18 56.0(3) . . . . ?
C11 C16 C17 C10 -56.5(3) . . . . ?
C11 C4 C5 C6 122.1(3) . . . . ?
C11 C4 C5 C10 -59.0(3) . . . . ?
C16 C15 C14 C13 0.3(4) . . . . ?
C16 C11 C4 C1 -168.3(2) . . . . ?
C16 C11 C4 C3 -54.1(3) . . . . ?
C16 C11 C4 C5 58.1(3) . . . . ?
C16 C17 C10 C9 -123.4(3) . . . . ?
C16 C17 C10 C5 55.8(3) . . . . ?
C26 C21 C27 C28 -57.8(3) . . . . ?
C26 C21 C22 C23 56.3(3) . . . . ?
C26 C25 C24 C23 -61.2(3) . . . . ?
C26 C25 C30 C28 60.2(3) . . . . ?
C4 C3 C18 C17 -1.6(4) . . . . ?
C4 C11 C16 C15 178.3(2) . . . . ?
C4 C11 C16 C17 -0.6(3) . . . . ?
C27 C21 C26 C25 60.7(3) . . . . ?
C27 C21 C22 C23 -61.3(3) . . . . ?
C27 C28 C30 C25 -58.4(3) . . . . ?
C22 C21 C26 C25 -55.7(3) . . . . ?
C22 C21 C27 C28 62.4(3) . . . . ?
C29 C28 C30 C25 61.6(3) . . . . ?
C8 C9 C10 C17 179.1(2) . . . . ?
C8 C9 C10 C5 0.0(4) . . . . ?
C18 C3 C4 C1 -177.6(2) . . . . ?
C18 C3 C4 C11 57.5(3) . . . . ?
C18 C3 C4 C5 -53.2(3) . . . . ?
C18 C17 C10 C9 124.7(3) . . . . ?
C18 C17 C10 C5 -56.1(3) . . . . ?
C9 C8 C7 C6 1.5(4) . . . . ?
C9 C10 C5 C4 -178.8(2) . . . . ?
C9 C10 C5 C6 0.1(4) . . . . ?
C28 C29 C23 C22 -60.3(3) . . . . ?
C28 C29 C23 C24 60.0(3) . . . . ?
C25 C24 C23 C22 62.0(3) . . . . ?
C25 C24 C23 C29 -58.8(3) . . . . ?
C24 C25 C30 C28 -59.5(3) . . . . ?
C7 C8 C9 C10 -0.8(4) . . . . ?
C7 C6 C5 C4 179.3(2) . . . . ?
C7 C6 C5 C10 0.6(4) . . . . ?
C17 C10 C5 C4 1.9(3) . . . . ?
C17 C10 C5 C6 -179.1(2) . . . . ?
C23 C29 C28 C27 59.8(3) . . . . ?
C23 C29 C28 C30 -61.7(3) . . . . ?
C5 C6 C7 C8 -1.3(4) . . . . ?
C30 C25 C24 C23 58.4(3) . . . . ?

loop_
_twin_individual_id
_twin_individual_mass_fraction_refined
1 0.945(9)
2 0.055(9)
